data_4063107
_journal_name_full Organometallics
_journal_paper_doi 10.1021/om049888g
_journal_year 2004
_chemical_formula_moiety 'C36 H28 Cl N P2 Pd '
_chemical_formula_sum 'C36 H28 Cl N P2 Pd'
_chemical_formula_weight 678.428
_space_group_IT_number 43
_symmetry_cell_setting orthorhombic
_symmetry_space_group_name_Hall 'F 2 -2d'
_symmetry_space_group_name_H-M 'F d d 2'
_cell_angle_alpha 90.00
_cell_angle_beta 90.00
_cell_angle_gamma 90.00
_cell_formula_units_Z 8
_cell_length_a 18.5222(8)
_cell_length_b 32.877(2)
_cell_length_c 9.9178(4)
_cell_measurement_temperature 298
_cell_volume 6039.5(5)
_exptl_crystal_density_diffrn 1.492
_cod_depositor_comments
;
The following automatic conversions were performed:
'_symmetry_cell_setting' value 'Orthorhombic' changed to 'orthorhombic'
according to '/home/saulius/struct/CIF-dictionaries/cif_core.dic'
dictionary named 'cif_core.dic' version 2.4.1 from 2010-06-29.

Automatic conversion script
Id: cif_fix_enum 1527 2010-12-29 10:47:43Z saulius 
;
_cod_original_formula_sum 'C36 H28 Cl N P2 Pd '
_cod_database_code 4063107

loop_
_symmetry_equiv_pos_as_xyz
+X,+Y,+Z
'+X,+Y+ 1/2,+Z+ 1/2'
'+X+ 1/2,+Y,+Z+ 1/2'
'+X+ 1/2,+Y+ 1/2,+Z'
-X,-Y,+Z
'-X,-Y+ 1/2,+Z+ 1/2'
'-X+ 1/2,-Y,+Z+ 1/2'
'-X+ 1/2,-Y+ 1/2,+Z'
'-X+ 1/4,+Y+ 1/4,+Z+ 1/4'
'-X+ 1/4,+Y+ 3/4,+Z+ 3/4'
'-X+ 3/4,+Y+ 1/4,+Z+ 3/4'
'-X+ 3/4,+Y+ 3/4,+Z+ 1/4'
'+X+ 1/4,-Y+ 1/4,+Z+ 1/4'
'+X+ 1/4,-Y+ 3/4,+Z+ 3/4'
'+X+ 3/4,-Y+ 1/4,+Z+ 3/4'
'+X+ 3/4,-Y+ 3/4,+Z+ 1/4'

loop_
_atom_site_label
_atom_site_type_symbol
_atom_site_fract_x
_atom_site_fract_y
_atom_site_fract_z
_atom_site_U_iso_or_equiv
_atom_site_adp_type
_atom_site_occupancy
_atom_site_symmetry_multiplicity
_atom_site_calc_flag
_atom_site_refinement_flags
_atom_site_disorder_assembly
_atom_site_disorder_group
Pd1 Pd 0.0000 0.0000 0.83279(7) 0.0401(3) Uani 1 2 d S . .
Cl1 Cl 0.0000 0.0000 1.0660(5) 0.0823(16) Uani 1 2 d S . .
P1 P 0.07221(9) 0.05624(6) 0.8030(2) 0.0400(5) Uiso 1 1 d . . .
N1 N 0.0000 0.0000 0.6255(11) 0.038(3) Uani 1 2 d S . .
C1 C 0.1692(4) 0.0464(2) 0.7946(9) 0.0419(17) Uani 1 1 d . . .
C2 C 0.2126(5) 0.0475(3) 0.9091(11) 0.057(2) Uani 1 1 d . . .
C3 C 0.2856(5) 0.0382(3) 0.8996(12) 0.063(3) Uani 1 1 d . . .
C4 C 0.3142(5) 0.0277(3) 0.7795(12) 0.066(3) Uani 1 1 d . . .
C5 C 0.2731(5) 0.0268(3) 0.6668(12) 0.066(3) Uani 1 1 d . . .
C6 C 0.2004(4) 0.0366(3) 0.6717(10) 0.051(2) Uani 1 1 d . . .
C7 C 0.0477(3) 0.0682(2) 0.6309(8) 0.0411(18) Uani 1 1 d . . .
C8 C 0.0137(4) 0.0369(2) 0.5606(8) 0.0395(18) Uani 1 1 d . . .
C9 C -0.0077(4) 0.0452(3) 0.4260(10) 0.054(2) Uani 1 1 d . . .
C10 C 0.0072(5) 0.0824(3) 0.3681(9) 0.062(3) Uani 1 1 d . . .
C11 C 0.0431(5) 0.1121(3) 0.4378(11) 0.061(2) Uani 1 1 d . . .
C12 C 0.0624(4) 0.1055(2) 0.5704(9) 0.0474(18) Uani 1 1 d . . .
C13 C 0.0604(4) 0.1022(2) 0.9022(8) 0.0440(18) Uani 1 1 d . . .
C14 C 0.1126(4) 0.1326(3) 0.9080(9) 0.052(2) Uani 1 1 d . . .
C15 C 0.0993(5) 0.1677(3) 0.9765(10) 0.059(2) Uani 1 1 d . . .
C16 C 0.0340(5) 0.1740(3) 1.0384(10) 0.065(2) Uani 1 1 d . . .
C17 C -0.0188(6) 0.1439(3) 1.0353(11) 0.072(3) Uani 1 1 d . . .
C18 C -0.0053(5) 0.1084(3) 0.9681(11) 0.058(2) Uani 1 1 d . . .
H2 H 0.1913 0.0551 0.9937 0.069 Uiso 1 1 d R . .
H3 H 0.3163 0.0371 0.9774 0.075 Uiso 1 1 d R . .
H4 H 0.3647 0.0218 0.7701 0.079 Uiso 1 1 d R . .
H5 H 0.2945 0.0202 0.5814 0.079 Uiso 1 1 d R . .
H6 H 0.1706 0.0359 0.5925 0.062 Uiso 1 1 d R . .
H9 H -0.0329 0.0240 0.3788 0.065 Uiso 1 1 d R . .
H10 H -0.0070 0.0879 0.2768 0.074 Uiso 1 1 d R . .
H11 H 0.0553 0.1374 0.3955 0.073 Uiso 1 1 d R . .
H12 H 0.0860 0.1265 0.6215 0.057 Uiso 1 1 d R . .
H14 H 0.1581 0.1290 0.8632 0.063 Uiso 1 1 d R . .
H15 H 0.1356 0.1885 0.9822 0.070 Uiso 1 1 d R . .
H16 H 0.0233 0.1988 1.0854 0.078 Uiso 1 1 d R . .
H17 H -0.0638 0.1485 1.0807 0.087 Uiso 1 1 d R . .
H18 H -0.0410 0.0873 0.9629 0.069 Uiso 1 1 d R . .

loop_
_atom_site_aniso_label
_atom_site_aniso_U_11
_atom_site_aniso_U_22
_atom_site_aniso_U_33
_atom_site_aniso_U_23
_atom_site_aniso_U_13
_atom_site_aniso_U_12
Pd1 0.0455(4) 0.0374(4) 0.0375(4) 0.000 0.000 -0.0059(4)
Cl1 0.138(5) 0.064(3) 0.044(3) 0.000 0.000 -0.0151(17)
N1 0.048(6) 0.047(6) 0.019(5) 0.000 0.000 -0.008(4)
C1 0.042(4) 0.033(3) 0.051(5) -0.002(3) -0.004(3) 0.001(3)
C2 0.060(5) 0.055(5) 0.057(6) -0.007(4) -0.010(4) 0.000(4)
C3 0.055(5) 0.056(6) 0.076(7) 0.001(5) -0.028(5) 0.006(4)
C4 0.046(5) 0.065(6) 0.087(8) -0.007(5) -0.008(5) 0.007(5)
C5 0.051(4) 0.064(6) 0.082(8) -0.018(6) 0.007(5) 0.011(5)
C6 0.043(4) 0.050(5) 0.062(6) -0.004(4) -0.009(4) 0.007(4)
C7 0.029(3) 0.048(4) 0.046(5) 0.008(3) -0.002(3) -0.002(3)
C8 0.032(3) 0.048(4) 0.038(5) 0.013(4) -0.001(3) 0.002(3)
C9 0.052(5) 0.061(5) 0.050(6) 0.004(4) -0.011(4) -0.008(4)
C10 0.072(6) 0.070(6) 0.044(7) 0.012(4) -0.003(4) 0.012(5)
C11 0.067(5) 0.046(5) 0.071(7) 0.020(5) 0.010(5) 0.003(4)
C12 0.047(4) 0.042(4) 0.053(5) 0.005(4) 0.008(4) 0.002(3)
C13 0.047(4) 0.041(4) 0.044(5) 0.002(3) -0.001(3) 0.000(3)
C14 0.051(4) 0.044(5) 0.061(6) -0.005(4) 0.002(4) -0.003(4)
C15 0.064(5) 0.046(5) 0.065(6) -0.017(4) -0.003(4) -0.003(4)
C16 0.087(6) 0.044(5) 0.064(7) -0.013(5) 0.006(5) 0.004(5)
C17 0.076(5) 0.070(7) 0.071(7) -0.009(6) 0.029(5) 0.013(5)
C18 0.057(5) 0.050(5) 0.066(7) -0.002(5) 0.006(4) -0.004(4)

loop_
_geom_bond_atom_site_label_1
_geom_bond_atom_site_label_2
_geom_bond_distance
_geom_bond_site_symmetry_2
_geom_bond_publ_flag
Pd1 N1 2.056(11) . ?
Pd1 P1 2.3009(18) 2 ?
Pd1 P1 2.3010(18) . ?
Pd1 Cl1 2.313(5) . ?
P1 C7 1.810(8) . ?
P1 C13 1.816(8) . ?
P1 C1 1.828(7) . ?
N1 C8 1.396(9) . ?
N1 C8 1.396(9) 2 ?
C1 C6 1.387(12) . ?
C1 C2 1.392(12) . ?
C2 C3 1.389(14) . ?
C3 C4 1.349(16) . ?
C4 C5 1.353(14) . ?
C5 C6 1.385(12) . ?
C7 C12 1.392(11) . ?
C7 C8 1.393(11) . ?
C8 C9 1.420(13) . ?
C9 C10 1.378(14) . ?
C10 C11 1.368(14) . ?
C11 C12 1.381(14) . ?
C13 C14 1.392(11) . ?
C13 C18 1.397(11) . ?
C14 C15 1.361(12) . ?
C15 C16 1.372(14) . ?
C16 C17 1.390(15) . ?
C17 C18 1.367(14) . ?
C2 H2 0.9603 . ?
C3 H3 0.9592 . ?
C4 H4 0.9598 . ?
C5 H5 0.9600 . ?
C6 H6 0.9603 . ?
C9 H9 0.9606 . ?
C10 H10 0.9601 . ?
C11 H11 0.9586 . ?
C12 H12 0.9616 . ?
C14 H14 0.9600 . ?
C15 H15 0.9607 . ?
C16 H16 0.9599 . ?
C17 H17 0.9593 . ?
C18 H18 0.9597 . ?
